data_4328059
loop_
_publ_author_name
'Diane A. Dickie'
'Kevin B. Gislason'
'Richard A. Kemp'

_publ_contact_author_address
;Advanced Materials Laboratory
Sandia National Laboratories
1001 University Blvd SE
Albuquerque, NM, 87106
USA
;
_publ_contact_author_email rakemp@unm.edu
_publ_contact_author_name 'Kemp, Richard A.'
_publ_contact_author_phone 1-505-272-7609
_publ_section_title
;
 Formation of Phosphino-Substituted Isocyanate by Reaction of CO2 with
 Group 2 Complexes Based on the (Me3Si)(i-Pr2P)NH Ligand
;
_journal_name_full 'Inorganic Chemistry'
_journal_page_first 1162
_journal_page_last 1169
_journal_paper_doi 10.1021/ic202399z
_journal_volume 51
_journal_year 2012
_chemical_formula_sum 'C22 H54 Mg N2 O P2 Si2'
_chemical_formula_weight 505.10
_chemical_name_systematic
; 
 ? 
;
_space_group_IT_number 14
_symmetry_cell_setting monoclinic
_symmetry_space_group_name_Hall '-P 2ybc'
_symmetry_space_group_name_H-M 'P 1 21/c 1'
_atom_sites_solution_hydrogens geom
_atom_sites_solution_primary direct
_atom_sites_solution_secondary difmap
_audit_creation_method SHELXL-97
_cell_angle_alpha 90.00
_cell_angle_beta 126.854(3)
_cell_angle_gamma 90.00
_cell_formula_units_Z 4
_cell_length_a 12.6163(6)
_cell_length_b 21.4649(11)
_cell_length_c 15.1340(5)
_cell_measurement_reflns_used 9906
_cell_measurement_temperature 228(2)
_cell_measurement_theta_max 25.37
_cell_measurement_theta_min 2.54
_cell_volume 3279.4(3)
_computing_cell_refinement 'Bruker SAINT'
_computing_data_collection 'Bruker APEX2'
_computing_data_reduction 'Bruker SAINT'
_computing_molecular_graphics 'Bruker SHELXTL'
_computing_publication_material 'Bruker SHELXTL'
_computing_structure_refinement 'SHELXL-97 (Sheldrick, 2008)'
_computing_structure_solution 'SHELXS-97 (Sheldrick, 2008)'
_diffrn_ambient_temperature 228(2)
_diffrn_measured_fraction_theta_full 1.000
_diffrn_measured_fraction_theta_max 1.000
_diffrn_measurement_device_type 'Bruker APEX-II CCD'
_diffrn_measurement_method '\f and \w scans'
_diffrn_radiation_monochromator graphite
_diffrn_radiation_source 'fine-focus sealed tube'
_diffrn_radiation_type MoK\a
_diffrn_radiation_wavelength 0.71073
_diffrn_reflns_av_R_equivalents 0.0600
_diffrn_reflns_av_sigmaI/netI 0.0419
_diffrn_reflns_limit_h_max 15
_diffrn_reflns_limit_h_min -15
_diffrn_reflns_limit_k_max 27
_diffrn_reflns_limit_k_min -27
_diffrn_reflns_limit_l_max 18
_diffrn_reflns_limit_l_min -19
_diffrn_reflns_number 59987
_diffrn_reflns_theta_full 26.73
_diffrn_reflns_theta_max 26.73
_diffrn_reflns_theta_min 1.90
_exptl_absorpt_coefficient_mu 0.239
_exptl_absorpt_correction_T_max 0.9783
_exptl_absorpt_correction_T_min 0.9219
_exptl_absorpt_correction_type multi-scan
_exptl_absorpt_process_details 'Bruker, SADABS'
_exptl_crystal_colour colourless
_exptl_crystal_density_diffrn 1.023
_exptl_crystal_description chip
_exptl_crystal_F_000 1112
_exptl_crystal_size_max 0.34
_exptl_crystal_size_mid 0.16
_exptl_crystal_size_min 0.09
_refine_diff_density_max 0.471
_refine_diff_density_min -0.419
_refine_diff_density_rms 0.113
_refine_ls_extinction_method none
_refine_ls_goodness_of_fit_ref 1.069
_refine_ls_hydrogen_treatment constr
_refine_ls_matrix_type full
_refine_ls_number_parameters 285
_refine_ls_number_reflns 6959
_refine_ls_number_restraints 0
_refine_ls_restrained_S_all 1.069
_refine_ls_R_factor_all 0.0861
_refine_ls_R_factor_gt 0.0459
_refine_ls_shift/su_max 0.001
_refine_ls_shift/su_mean 0.000
_refine_ls_structure_factor_coef Fsqd
_refine_ls_weighting_details 'calc w=1/[\s^2^(Fo^2^)+(0.0899P)^2^+0.2011P] where P=(Fo^2^+2Fc^2^)/3'
_refine_ls_weighting_scheme calc
_refine_ls_wR_factor_gt 0.1271
_refine_ls_wR_factor_ref 0.1627
_reflns_number_gt 4551
_reflns_number_total 6959
_reflns_threshold_expression >2sigma(I)
_cod_data_source_file ic202399z_si_003.cif
_cod_data_source_block rkdd54
_cod_database_code 4328059

loop_
_symmetry_equiv_pos_as_xyz
'x, y, z'
'-x, y+1/2, -z+1/2'
'-x, -y, -z'
'x, -y-1/2, z-1/2'

loop_
_atom_site_label
_atom_site_type_symbol
_atom_site_fract_x
_atom_site_fract_y
_atom_site_fract_z
_atom_site_U_iso_or_equiv
_atom_site_adp_type
_atom_site_occupancy
_atom_site_symmetry_multiplicity
_atom_site_calc_flag
_atom_site_refinement_flags
P1 P 0.38037(6) -0.11290(3) 0.79147(5) 0.04218(19) Uani 1 1 d .
P2 P 0.72067(6) -0.12989(3) 0.71492(5) 0.04187(19) Uani 1 1 d .
Si1 Si 0.24900(7) -0.14534(3) 0.54268(6) 0.0445(2) Uani 1 1 d .
Si2 Si 0.85079(7) -0.15021(3) 0.96640(6) 0.0447(2) Uani 1 1 d .
Mg1 Mg 0.55347(7) -0.09417(4) 0.75274(6) 0.0382(2) Uani 1 1 d .
O1 O 0.55900(16) -0.00044(8) 0.74667(14) 0.0531(5) Uani 1 1 d .
N1 N 0.36544(18) -0.12231(9) 0.67527(16) 0.0381(4) Uani 1 1 d .
N2 N 0.73509(18) -0.13085(8) 0.83174(15) 0.0375(4) Uani 1 1 d .
C1 C 0.2404(3) -0.06603(14) 0.7643(3) 0.0643(8) Uani 1 1 d .
H1A H 0.1566 -0.0872 0.7065 0.077 Uiso 1 1 calc R
C2 C 0.2415(4) -0.00206(15) 0.7218(3) 0.0955(12) Uani 1 1 d .
H2A H 0.1648 0.0214 0.7030 0.143 Uiso 1 1 calc R
H2B H 0.2388 -0.0067 0.6567 0.143 Uiso 1 1 calc R
H2C H 0.3216 0.0199 0.7786 0.143 Uiso 1 1 calc R
C3 C 0.2483(4) -0.0612(2) 0.8683(3) 0.1006(13) Uani 1 1 d .
H3A H 0.1822 -0.0318 0.8562 0.151 Uiso 1 1 calc R
H3B H 0.3357 -0.0468 0.9290 0.151 Uiso 1 1 calc R
H3C H 0.2318 -0.1017 0.8861 0.151 Uiso 1 1 calc R
C4 C 0.3505(3) -0.18836(12) 0.8335(2) 0.0540(7) Uani 1 1 d .
H4A H 0.3668 -0.1811 0.9053 0.065 Uiso 1 1 calc R
C5 C 0.4540(3) -0.23480(14) 0.8544(3) 0.0727(9) Uani 1 1 d .
H5A H 0.4485 -0.2722 0.8874 0.109 Uiso 1 1 calc R
H5B H 0.5415 -0.2166 0.9041 0.109 Uiso 1 1 calc R
H5C H 0.4381 -0.2453 0.7850 0.109 Uiso 1 1 calc R
C6 C 0.2114(3) -0.21467(15) 0.7560(3) 0.0715(9) Uani 1 1 d .
H6A H 0.2088 -0.2560 0.7805 0.107 Uiso 1 1 calc R
H6B H 0.1866 -0.2170 0.6818 0.107 Uiso 1 1 calc R
H6C H 0.1498 -0.1878 0.7563 0.107 Uiso 1 1 calc R
C7 C 0.2944(3) -0.11131(15) 0.4555(2) 0.0748(9) Uani 1 1 d .
H7A H 0.3830 -0.1247 0.4837 0.112 Uiso 1 1 calc R
H7B H 0.2919 -0.0662 0.4578 0.112 Uiso 1 1 calc R
H7C H 0.2319 -0.1254 0.3799 0.112 Uiso 1 1 calc R
C8 C 0.0774(3) -0.11883(16) 0.4839(3) 0.0786(10) Uani 1 1 d .
H8A H 0.0475 -0.1394 0.5225 0.118 Uiso 1 1 calc R
H8B H 0.0184 -0.1293 0.4061 0.118 Uiso 1 1 calc R
H8C H 0.0773 -0.0741 0.4928 0.118 Uiso 1 1 calc R
C9 C 0.2431(3) -0.23141(12) 0.5219(2) 0.0581(7) Uani 1 1 d .
H9A H 0.2136 -0.2517 0.5609 0.087 Uiso 1 1 calc R
H9B H 0.3308 -0.2464 0.5503 0.087 Uiso 1 1 calc R
H9C H 0.1820 -0.2408 0.4437 0.087 Uiso 1 1 calc R
C21 C 0.7444(2) -0.21006(13) 0.6825(2) 0.0516(7) Uani 1 1 d .
H21A H 0.7255 -0.2081 0.6089 0.062 Uiso 1 1 calc R
C22 C 0.6401(3) -0.25283(15) 0.6710(3) 0.0740(9) Uani 1 1 d .
H22A H 0.6458 -0.2937 0.6469 0.111 Uiso 1 1 calc R
H22B H 0.5526 -0.2355 0.6171 0.111 Uiso 1 1 calc R
H22C H 0.6556 -0.2564 0.7418 0.111 Uiso 1 1 calc R
C23 C 0.8829(3) -0.23735(14) 0.7614(2) 0.0588(7) Uani 1 1 d .
H23A H 0.8826 -0.2803 0.7414 0.088 Uiso 1 1 calc R
H23B H 0.9097 -0.2356 0.8363 0.088 Uiso 1 1 calc R
H23C H 0.9447 -0.2135 0.7567 0.088 Uiso 1 1 calc R
C24 C 0.8639(2) -0.08814(13) 0.7374(2) 0.0537(7) Uani 1 1 d .
H24A H 0.9463 -0.1099 0.7960 0.064 Uiso 1 1 calc R
C25 C 0.8547(3) -0.08770(17) 0.6328(3) 0.0774(10) Uani 1 1 d .
H25A H 0.9225 -0.0604 0.6427 0.116 Uiso 1 1 calc R
H25B H 0.7680 -0.0727 0.5717 0.116 Uiso 1 1 calc R
H25C H 0.8678 -0.1296 0.6170 0.116 Uiso 1 1 calc R
C26 C 0.8679(3) -0.02173(14) 0.7765(3) 0.0738(9) Uani 1 1 d .
H26A H 0.9430 0.0004 0.7891 0.111 Uiso 1 1 calc R
H26B H 0.8766 -0.0234 0.8446 0.111 Uiso 1 1 calc R
H26C H 0.7867 -0.0002 0.7204 0.111 Uiso 1 1 calc R
C27 C 0.8521(3) -0.23499(13) 0.9968(2) 0.0624(8) Uani 1 1 d .
H27A H 0.7634 -0.2479 0.9690 0.094 Uiso 1 1 calc R
H27B H 0.9119 -0.2417 1.0760 0.094 Uiso 1 1 calc R
H27C H 0.8817 -0.2592 0.9612 0.094 Uiso 1 1 calc R
C28 C 1.0251(3) -0.12867(15) 1.0231(2) 0.0672(8) Uani 1 1 d .
H28A H 1.0525 -0.1526 0.9855 0.101 Uiso 1 1 calc R
H28B H 1.0836 -0.1377 1.1015 0.101 Uiso 1 1 calc R
H28C H 1.0292 -0.0846 1.0114 0.101 Uiso 1 1 calc R
C29 C 0.8100(3) -0.10673(15) 1.0499(2) 0.0693(9) Uani 1 1 d .
H29A H 0.7229 -0.1190 1.0270 0.104 Uiso 1 1 calc R
H29B H 0.8108 -0.0623 1.0385 0.104 Uiso 1 1 calc R
H29C H 0.8754 -0.1163 1.1276 0.104 Uiso 1 1 calc R
C51 C 0.6253(3) 0.04101(14) 0.8411(3) 0.0817(10) Uani 1 1 d .
H51A H 0.7217 0.0362 0.8852 0.098 Uiso 1 1 calc R
H51B H 0.5976 0.0324 0.8880 0.098 Uiso 1 1 calc R
C52 C 0.5851(5) 0.10444(17) 0.7941(5) 0.171(3) Uani 1 1 d .
H52A H 0.5541 0.1278 0.8303 0.205 Uiso 1 1 calc R
H52B H 0.6609 0.1266 0.8065 0.205 Uiso 1 1 calc R
C53 C 0.4838(6) 0.09989(18) 0.6811(5) 0.168(3) Uani 1 1 d .
H53A H 0.4995 0.1291 0.6404 0.201 Uiso 1 1 calc R
H53B H 0.3984 0.1100 0.6658 0.201 Uiso 1 1 calc R
C54 C 0.4821(4) 0.03554(14) 0.6467(3) 0.0823(10) Uani 1 1 d .
H54A H 0.3911 0.0198 0.5982 0.099 Uiso 1 1 calc R
H54B H 0.5212 0.0336 0.6071 0.099 Uiso 1 1 calc R

loop_
_atom_site_aniso_label
_atom_site_aniso_U_11
_atom_site_aniso_U_22
_atom_site_aniso_U_33
_atom_site_aniso_U_23
_atom_site_aniso_U_13
_atom_site_aniso_U_12
P1 0.0352(3) 0.0463(4) 0.0467(4) -0.0070(3) 0.0254(3) -0.0005(3)
P2 0.0333(3) 0.0521(4) 0.0400(4) 0.0041(3) 0.0219(3) 0.0046(3)
Si1 0.0391(4) 0.0448(4) 0.0401(4) -0.0009(3) 0.0186(4) -0.0033(3)
Si2 0.0394(4) 0.0516(4) 0.0380(4) -0.0002(3) 0.0204(4) 0.0070(3)
Mg1 0.0314(4) 0.0339(4) 0.0457(5) 0.0003(3) 0.0212(4) 0.0009(3)
O1 0.0510(11) 0.0353(10) 0.0577(12) -0.0001(8) 0.0244(10) -0.0019(8)
N1 0.0325(10) 0.0390(11) 0.0408(12) -0.0020(8) 0.0209(10) 0.0003(8)
N2 0.0316(10) 0.0391(11) 0.0397(12) 0.0002(9) 0.0203(10) 0.0028(8)
C1 0.0486(16) 0.066(2) 0.080(2) -0.0204(16) 0.0389(17) 0.0043(14)
C2 0.079(2) 0.063(2) 0.135(3) 0.000(2) 0.059(2) 0.0271(18)
C3 0.088(2) 0.128(3) 0.110(3) -0.036(2) 0.072(2) 0.011(2)
C4 0.0598(17) 0.0589(17) 0.0523(17) 0.0000(13) 0.0385(15) -0.0058(13)
C5 0.086(2) 0.0544(18) 0.080(2) 0.0156(16) 0.051(2) 0.0085(17)
C6 0.071(2) 0.080(2) 0.074(2) -0.0031(17) 0.0495(19) -0.0241(17)
C7 0.093(2) 0.074(2) 0.0473(18) 0.0027(15) 0.0366(18) -0.0190(18)
C8 0.0432(17) 0.086(2) 0.064(2) -0.0084(17) 0.0091(17) 0.0058(16)
C9 0.0588(17) 0.0536(17) 0.0555(18) -0.0119(13) 0.0309(15) -0.0125(14)
C21 0.0474(15) 0.0650(18) 0.0438(15) -0.0070(13) 0.0281(14) 0.0026(13)
C22 0.068(2) 0.065(2) 0.088(2) -0.0261(17) 0.0459(19) -0.0148(16)
C23 0.0598(17) 0.0666(19) 0.0553(18) 0.0031(14) 0.0374(16) 0.0177(14)
C24 0.0395(14) 0.0632(18) 0.0612(18) 0.0132(14) 0.0316(14) 0.0045(12)
C25 0.0646(19) 0.107(3) 0.079(2) 0.0257(19) 0.0533(19) 0.0080(18)
C26 0.069(2) 0.064(2) 0.097(3) 0.0072(18) 0.054(2) -0.0084(16)
C27 0.0690(19) 0.067(2) 0.0571(18) 0.0181(14) 0.0407(17) 0.0182(15)
C28 0.0393(16) 0.082(2) 0.0563(19) -0.0034(16) 0.0159(15) 0.0030(14)
C29 0.070(2) 0.080(2) 0.0484(18) -0.0069(15) 0.0307(17) 0.0149(17)
C51 0.073(2) 0.057(2) 0.080(2) -0.0251(17) 0.027(2) -0.0110(17)
C52 0.113(4) 0.044(2) 0.173(5) -0.029(3) -0.012(4) 0.006(2)
C53 0.220(7) 0.039(2) 0.157(5) 0.012(3) 0.066(5) -0.003(3)
C54 0.094(3) 0.053(2) 0.072(2) 0.0195(16) 0.035(2) 0.0019(18)

loop_
_atom_type_symbol
_atom_type_description
_atom_type_scat_dispersion_real
_atom_type_scat_dispersion_imag
_atom_type_scat_source
C C 0.0033 0.0016 'International Tables Vol C Tables 4.2.6.8 and 6.1.1.4'
H H 0.0000 0.0000 'International Tables Vol C Tables 4.2.6.8 and 6.1.1.4'
Mg Mg 0.0486 0.0363 'International Tables Vol C Tables 4.2.6.8 and 6.1.1.4'
N N 0.0061 0.0033 'International Tables Vol C Tables 4.2.6.8 and 6.1.1.4'
O O 0.0106 0.0060 'International Tables Vol C Tables 4.2.6.8 and 6.1.1.4'
P P 0.1023 0.0942 'International Tables Vol C Tables 4.2.6.8 and 6.1.1.4'
Si Si 0.0817 0.0704 'International Tables Vol C Tables 4.2.6.8 and 6.1.1.4'

loop_
_geom_angle_atom_site_label_1
_geom_angle_atom_site_label_2
_geom_angle_atom_site_label_3
_geom_angle
N1 P1 C1 110.04(12)
N1 P1 C4 109.74(11)
C1 P1 C4 100.81(13)
N1 P1 Mg1 50.30(7)
C1 P1 Mg1 132.96(11)
C4 P1 Mg1 125.41(9)
N2 P2 C24 109.69(11)
N2 P2 C21 109.64(11)
C24 P2 C21 101.62(12)
N2 P2 Mg1 50.13(6)
C24 P2 Mg1 130.08(9)
C21 P2 Mg1 127.47(8)
N1 Si1 C9 113.90(11)
N1 Si1 C8 114.03(12)
C9 Si1 C8 107.67(14)
N1 Si1 C7 107.75(12)
C9 Si1 C7 105.36(14)
C8 Si1 C7 107.61(16)
N2 Si2 C29 107.53(12)
N2 Si2 C27 113.98(12)
C29 Si2 C27 106.47(14)
N2 Si2 C28 114.58(12)
C29 Si2 C28 106.82(15)
C27 Si2 C28 106.95(14)
N2 Mg1 N1 139.30(9)
N2 Mg1 O1 111.15(8)
N1 Mg1 O1 109.54(8)
N2 Mg1 P1 128.11(6)
N1 Mg1 P1 39.64(5)
O1 Mg1 P1 102.73(6)
N2 Mg1 P2 39.64(5)
N1 Mg1 P2 127.65(6)
O1 Mg1 P2 103.21(6)
P1 Mg1 P2 154.06(4)
C54 O1 C51 109.5(2)
C54 O1 Mg1 124.33(17)
C51 O1 Mg1 125.66(18)
P1 N1 Si1 138.76(11)
P1 N1 Mg1 90.06(9)
Si1 N1 Mg1 131.17(10)
P2 N2 Si2 138.11(11)
P2 N2 Mg1 90.23(9)
Si2 N2 Mg1 131.61(10)
C2 C1 C3 111.4(3)
C2 C1 P1 109.6(2)
C3 C1 P1 110.3(2)
C5 C4 C6 111.6(3)
C5 C4 P1 108.56(17)
C6 C4 P1 115.9(2)
C23 C21 C22 111.3(2)
C23 C21 P2 116.04(19)
C22 C21 P2 108.73(17)
C25 C24 C26 111.2(2)
C25 C24 P2 110.8(2)
C26 C24 P2 108.82(17)
O1 C51 C52 105.3(3)
C53 C52 C51 108.8(3)
C52 C53 C54 107.9(4)
O1 C54 C53 105.9(3)

loop_
_geom_bond_atom_site_label_1
_geom_bond_atom_site_label_2
_geom_bond_distance
P1 N1 1.6647(19)
P1 C1 1.851(3)
P1 C4 1.859(3)
P1 Mg1 2.6095(9)
P2 N2 1.6653(18)
P2 C24 1.857(2)
P2 C21 1.862(3)
P2 Mg1 2.6103(9)
Si1 N1 1.701(2)
Si1 C9 1.868(3)
Si1 C8 1.868(3)
Si1 C7 1.873(3)
Si2 N2 1.700(2)
Si2 C29 1.874(3)
Si2 C27 1.875(3)
Si2 C28 1.877(3)
Mg1 N2 2.0034(19)
Mg1 N1 2.0077(19)
Mg1 O1 2.0171(19)
O1 C54 1.437(3)
O1 C51 1.449(3)
C1 C2 1.520(5)
C1 C3 1.521(4)
C4 C5 1.517(4)
C4 C6 1.519(4)
C21 C23 1.523(4)
C21 C22 1.527(4)
C24 C25 1.517(4)
C24 C26 1.533(4)
C51 C52 1.478(5)
C52 C53 1.395(6)
C53 C54 1.472(5)

loop_
_geom_torsion_atom_site_label_1
_geom_torsion_atom_site_label_2
_geom_torsion_atom_site_label_3
_geom_torsion_atom_site_label_4
_geom_torsion
N1 P1 Mg1 N2 -124.30(12)
C1 P1 Mg1 N2 155.17(15)
C4 P1 Mg1 N2 -37.27(14)
C1 P1 Mg1 N1 -80.53(16)
C4 P1 Mg1 N1 87.03(14)
N1 P1 Mg1 O1 105.37(10)
C1 P1 Mg1 O1 24.84(15)
C4 P1 Mg1 O1 -167.60(12)
N1 P1 Mg1 P2 -72.98(12)
C1 P1 Mg1 P2 -153.51(14)
C4 P1 Mg1 P2 14.05(15)
C24 P2 Mg1 N2 -82.59(14)
C21 P2 Mg1 N2 84.93(14)
N2 P2 Mg1 N1 -124.73(12)
C24 P2 Mg1 N1 152.68(13)
C21 P2 Mg1 N1 -39.80(14)
N2 P2 Mg1 O1 107.31(10)
C24 P2 Mg1 O1 24.72(13)
C21 P2 Mg1 O1 -167.75(12)
N2 P2 Mg1 P1 -74.34(12)
C24 P2 Mg1 P1 -156.93(13)
C21 P2 Mg1 P1 10.59(15)
N2 Mg1 O1 C54 125.3(2)
N1 Mg1 O1 C54 -54.0(2)
P1 Mg1 O1 C54 -94.8(2)
P2 Mg1 O1 C54 84.5(2)
N2 Mg1 O1 C51 -63.8(2)
N1 Mg1 O1 C51 117.0(2)
P1 Mg1 O1 C51 76.2(2)
P2 Mg1 O1 C51 -104.5(2)
C1 P1 N1 Si1 -50.3(2)
C4 P1 N1 Si1 59.8(2)
Mg1 P1 N1 Si1 179.9(2)
C1 P1 N1 Mg1 129.79(12)
C4 P1 N1 Mg1 -120.15(10)
C9 Si1 N1 P1 -86.3(2)
C8 Si1 N1 P1 37.8(2)
C7 Si1 N1 P1 157.17(19)
C9 Si1 N1 Mg1 93.56(16)
C8 Si1 N1 Mg1 -142.31(17)
C7 Si1 N1 Mg1 -22.93(19)
N2 Mg1 N1 P1 94.59(12)
O1 Mg1 N1 P1 -86.44(9)
P2 Mg1 N1 P1 148.11(6)
N2 Mg1 N1 Si1 -85.35(18)
O1 Mg1 N1 Si1 93.63(14)
P1 Mg1 N1 Si1 -179.93(19)
P2 Mg1 N1 Si1 -31.83(18)
C24 P2 N2 Si2 -51.2(2)
C21 P2 N2 Si2 59.6(2)
Mg1 P2 N2 Si2 -177.5(2)
C24 P2 N2 Mg1 126.30(11)
C21 P2 N2 Mg1 -122.92(10)
C29 Si2 N2 P2 157.00(19)
C27 Si2 N2 P2 -85.2(2)
C28 Si2 N2 P2 38.4(2)
C29 Si2 N2 Mg1 -19.63(19)
C27 Si2 N2 Mg1 98.13(16)
C28 Si2 N2 Mg1 -138.20(16)
N1 Mg1 N2 P2 93.72(12)
O1 Mg1 N2 P2 -85.24(9)
P1 Mg1 N2 P2 147.63(6)
N1 Mg1 N2 Si2 -88.53(18)
O1 Mg1 N2 Si2 92.51(15)
P1 Mg1 N2 Si2 -34.62(18)
P2 Mg1 N2 Si2 177.8(2)
N1 P1 C1 C2 -61.1(3)
C4 P1 C1 C2 -176.9(2)
Mg1 P1 C1 C2 -7.2(3)
N1 P1 C1 C3 176.0(2)
C4 P1 C1 C3 60.2(3)
Mg1 P1 C1 C3 -130.1(2)
N1 P1 C4 C5 61.3(2)
C1 P1 C4 C5 177.3(2)
Mg1 P1 C4 C5 6.5(2)
N1 P1 C4 C6 -65.3(2)
C1 P1 C4 C6 50.8(2)
Mg1 P1 C4 C6 -119.97(18)
N2 P2 C21 C23 -67.2(2)
C24 P2 C21 C23 48.8(2)
Mg1 P2 C21 C23 -121.45(17)
N2 P2 C21 C22 59.2(2)
C24 P2 C21 C22 175.2(2)
Mg1 P2 C21 C22 4.9(2)
N2 P2 C24 C25 178.86(19)
C21 P2 C24 C25 62.9(2)
Mg1 P2 C24 C25 -127.20(18)
N2 P2 C24 C26 -58.6(2)
C21 P2 C24 C26 -174.6(2)
Mg1 P2 C24 C26 -4.7(3)
C54 O1 C51 C52 0.1(4)
Mg1 O1 C51 C52 -172.0(3)
O1 C51 C52 C53 9.9(7)
C51 C52 C53 C54 -15.9(8)
C51 O1 C54 C53 -9.4(4)
Mg1 O1 C54 C53 162.8(3)
C52 C53 C54 O1 15.7(7)
